data_7210573
loop_
_publ_author_name
'Yang, Pan'
'Wu, Xiang Xia'
'Huo, Jian Zhong'
'Ding, Bin'
'Wang, Ying'
'Wang, XiuGuang'

_publ_section_title
;
 Hydrothermal synthesis and characterization of a series of luminescent
 Zn(ii) and Cd(ii) coordination polymers with the new versatile
 multidentate ligand 1,3-di-(1,2,4-triazol-4-yl)benzene
;
_journal_issue 40
_journal_name_full CrystEngComm
_journal_page_first 8097
_journal_paper_doi 10.1039/c3ce40946e
_journal_volume 15
_journal_year 2013
_chemical_formula_moiety 'C20 H16 Cd N12, 2(Cl O4)'
_chemical_formula_sum 'C20 H16 Cd Cl2 N12 O8'
_chemical_formula_weight 735.75
_chemical_name_systematic
; 
 ? 
;
_space_group_IT_number 14
_symmetry_cell_setting monoclinic
_symmetry_space_group_name_Hall '-P 2ybc'
_symmetry_space_group_name_H-M 'P 1 21/c 1'
_atom_sites_solution_hydrogens geom
_atom_sites_solution_primary direct
_atom_sites_solution_secondary difmap
_audit_creation_method SHELXL-97
_cell_angle_alpha 90.00
_cell_angle_beta 98.790(3)
_cell_angle_gamma 90.00
_cell_formula_units_Z 4
_cell_length_a 14.327(3)
_cell_length_b 22.105(5)
_cell_length_c 8.3039(19)
_cell_measurement_reflns_used 1064
_cell_measurement_temperature 173(2)
_cell_measurement_theta_max 20.45
_cell_measurement_theta_min 2.34
_cell_volume 2598.9(10)
_computing_structure_refinement 'SHELXL-97 (Sheldrick, 2008)'
_computing_structure_solution 'SHELXS-97 (Sheldrick, 2008)'
_diffrn_ambient_temperature 173(2)
_diffrn_measured_fraction_theta_full 0.997
_diffrn_measured_fraction_theta_max 0.997
_diffrn_radiation_monochromator graphite
_diffrn_radiation_source 'fine-focus sealed tube'
_diffrn_radiation_type MoK\a
_diffrn_radiation_wavelength 0.71073
_diffrn_reflns_av_R_equivalents 0.0902
_diffrn_reflns_av_sigmaI/netI 0.1159
_diffrn_reflns_limit_h_max 17
_diffrn_reflns_limit_h_min -16
_diffrn_reflns_limit_k_max 22
_diffrn_reflns_limit_k_min -26
_diffrn_reflns_limit_l_max 9
_diffrn_reflns_limit_l_min -9
_diffrn_reflns_number 12989
_diffrn_reflns_theta_full 25.00
_diffrn_reflns_theta_max 25.00
_diffrn_reflns_theta_min 1.44
_exptl_absorpt_coefficient_mu 1.119
_exptl_absorpt_correction_T_max 0.8501
_exptl_absorpt_correction_T_min 0.7301
_exptl_absorpt_correction_type multi-scan
_exptl_absorpt_process_details 'SADABS (Bruker, 2000)'
_exptl_crystal_density_diffrn 1.880
_exptl_crystal_density_method 'not measured'
_exptl_crystal_F_000 1464
_exptl_crystal_size_max 0.30
_exptl_crystal_size_mid 0.18
_exptl_crystal_size_min 0.15
_refine_diff_density_max 1.079
_refine_diff_density_min -0.699
_refine_diff_density_rms 0.144
_refine_ls_extinction_method none
_refine_ls_goodness_of_fit_ref 1.011
_refine_ls_hydrogen_treatment constr
_refine_ls_matrix_type full
_refine_ls_number_parameters 378
_refine_ls_number_reflns 4552
_refine_ls_number_restraints 181
_refine_ls_restrained_S_all 1.067
_refine_ls_R_factor_all 0.1165
_refine_ls_R_factor_gt 0.0573
_refine_ls_shift/su_max 0.000
_refine_ls_shift/su_mean 0.000
_refine_ls_structure_factor_coef Fsqd
_refine_ls_weighting_details 'calc w=1/[\s^2^(Fo^2^)+(0.0556P)^2^+2.0786P] where P=(Fo^2^+2Fc^2^)/3'
_refine_ls_weighting_scheme calc
_refine_ls_wR_factor_gt 0.1195
_refine_ls_wR_factor_ref 0.1446
_reflns_number_gt 2697
_reflns_number_total 4552
_reflns_threshold_expression >2sigma(I)
_cod_data_source_file c3ce40946e.cif
_cod_data_source_block 6
_cod_depositor_comments
;
The following automatic conversions were performed:

'_symmetry_cell_setting' value 'Monoclinic' changed to 'monoclinic'
according to /home/saulius/struct/CIF-dictionaries/cif_core.dic
dictionary named 'cif_core.dic' version 2.4.2 from 2011-04-26.

Automatic conversion script
Id: cif_fix_values 1891 2012-01-12 08:04:46Z andrius 
;
_cod_original_cell_volume 2599.0(10)
_cod_original_sg_symbol_H-M 'P 21/c'
_cod_database_code 7210573

loop_
_symmetry_equiv_pos_as_xyz
'x, y, z'
'-x, y+1/2, -z+1/2'
'-x, -y, -z'
'x, -y-1/2, z-1/2'

loop_
_atom_site_label
_atom_site_type_symbol
_atom_site_fract_x
_atom_site_fract_y
_atom_site_fract_z
_atom_site_U_iso_or_equiv
_atom_site_adp_type
_atom_site_occupancy
_atom_site_symmetry_multiplicity
_atom_site_calc_flag
_atom_site_refinement_flags
_atom_site_disorder_assembly
_atom_site_disorder_group
Cl1 Cl 0.12959(18) -0.00835(12) 0.8006(3) 0.0431(7) Uani 1 1 d D . .
O1 O 0.0907(5) -0.0691(3) 0.7858(8) 0.0516(19) Uiso 1 1 d D A .
O2 O 0.0700(9) 0.0266(5) 0.8923(15) 0.065(5) Uiso 0.531(14) 1 d PD A 1
O3 O 0.1308(11) 0.0171(6) 0.6487(14) 0.089(6) Uiso 0.531(14) 1 d PD A 1
O4 O 0.2207(8) -0.0131(6) 0.9004(17) 0.078(6) Uiso 0.531(14) 1 d PD A 1
O2' O 0.0669(10) 0.0320(6) 0.6988(19) 0.090(8) Uiso 0.469(14) 1 d PD A 2
O3' O 0.2151(9) -0.0085(6) 0.7222(18) 0.069(6) Uiso 0.469(14) 1 d PD A 2
O4' O 0.1525(13) 0.0122(7) 0.9597(14) 0.097(8) Uiso 0.469(14) 1 d PD A 2
Cl2 Cl 0.45832(18) 0.66146(11) 0.8633(3) 0.0392(6) Uani 1 1 d D . .
O5 O 0.4958(7) 0.6763(5) 1.0299(10) 0.047(4) Uiso 0.594(12) 1 d PD B 3
O6 O 0.4888(9) 0.6068(4) 0.8101(15) 0.063(4) Uiso 0.594(12) 1 d PD B 3
O7 O 0.3544(6) 0.6624(6) 0.8489(12) 0.048(4) Uiso 0.594(12) 1 d PD B 3
O8 O 0.4809(9) 0.7123(5) 0.7632(13) 0.065(5) Uiso 0.594(12) 1 d PD B 3
O5' O 0.4723(12) 0.6348(8) 1.0256(14) 0.064(6) Uiso 0.406(12) 1 d PD B 4
O6' O 0.4364(12) 0.6084(6) 0.7537(18) 0.061(6) Uiso 0.406(12) 1 d PD B 4
O7' O 0.3810(9) 0.7000(6) 0.8424(16) 0.033(5) Uiso 0.406(12) 1 d PD B 4
O8' O 0.5440(9) 0.6868(7) 0.828(2) 0.061(7) Uiso 0.406(12) 1 d PD B 4
C1 C -0.1790(6) 0.9101(4) -0.3310(10) 0.022(2) Uani 1 1 d . . .
C2 C -0.1434(5) 0.9666(4) -0.2947(9) 0.0173(18) Uani 1 1 d . . .
H2 H -0.0800 0.9722 -0.2436 0.021 Uiso 1 1 calc R . .
C3 C -0.2022(6) 1.0151(4) -0.3346(9) 0.022(2) Uani 1 1 d . . .
C4 C -0.2950(6) 1.0069(4) -0.4098(11) 0.031(2) Uani 1 1 d . . .
H4 H -0.3350 1.0407 -0.4376 0.038 Uiso 1 1 calc R . .
C5 C -0.3277(6) 0.9494(4) -0.4434(11) 0.032(2) Uani 1 1 d . . .
H5 H -0.3910 0.9436 -0.4950 0.039 Uiso 1 1 calc R . .
C6 C -0.2706(6) 0.9001(4) -0.4035(11) 0.028(2) Uani 1 1 d . . .
H6 H -0.2937 0.8602 -0.4253 0.033 Uiso 1 1 calc R . .
C7 C -0.0696(5) 0.8398(4) -0.1514(9) 0.0207(19) Uani 1 1 d . . .
H7 H -0.0824 0.8539 -0.0489 0.025 Uiso 1 1 calc R . .
C8 C -0.0738(6) 0.8282(3) -0.4062(10) 0.022(2) Uani 1 1 d . . .
H8 H -0.0903 0.8324 -0.5208 0.027 Uiso 1 1 calc R . .
C9 C -0.1485(6) 1.1084(4) -0.1729(10) 0.028(2) Uani 1 1 d . . .
H9 H -0.1599 1.0944 -0.0695 0.033 Uiso 1 1 calc R . .
C10 C -0.1366(6) 1.1123(4) -0.4259(10) 0.026(2) Uani 1 1 d . . .
H10 H -0.1377 1.1012 -0.5367 0.032 Uiso 1 1 calc R . .
C11 C 0.4375(6) 0.6305(4) 0.3655(9) 0.023(2) Uani 1 1 d . . .
C12 C 0.5154(6) 0.6608(4) 0.4410(10) 0.025(2) Uani 1 1 d . . .
H12 H 0.5118 0.7021 0.4713 0.030 Uiso 1 1 calc R . .
C13 C 0.5994(6) 0.6291(4) 0.4715(10) 0.026(2) Uani 1 1 d . . .
C14 C 0.6042(6) 0.5698(4) 0.4246(11) 0.034(2) Uani 1 1 d . . .
H14 H 0.6627 0.5488 0.4459 0.040 Uiso 1 1 calc R . .
C15 C 0.5247(6) 0.5402(4) 0.3466(12) 0.041(3) Uani 1 1 d . . .
H15 H 0.5286 0.4993 0.3131 0.050 Uiso 1 1 calc R . .
C16 C 0.4396(6) 0.5709(4) 0.3180(11) 0.032(2) Uani 1 1 d . . .
H16 H 0.3839 0.5513 0.2668 0.038 Uiso 1 1 calc R . .
C17 C 0.2983(6) 0.6816(4) 0.4547(11) 0.029(2) Uani 1 1 d . . .
H17 H 0.3168 0.6753 0.5683 0.034 Uiso 1 1 calc R . .
C18 C 0.2973(6) 0.6805(4) 0.1968(10) 0.023(2) Uani 1 1 d . . .
H18 H 0.3145 0.6734 0.0924 0.027 Uiso 1 1 calc R . .
C19 C 0.7040(8) 0.7192(5) 0.5413(14) 0.057(3) Uani 1 1 d . . .
H19 H 0.6689 0.7472 0.4691 0.068 Uiso 1 1 calc R . .
C20 C 0.7479(7) 0.6396(5) 0.6670(12) 0.046(3) Uani 1 1 d . . .
H20 H 0.7504 0.5989 0.7037 0.055 Uiso 1 1 calc R . .
Cd1 Cd 0.10155(4) 0.75333(3) 0.02740(6) 0.01729(19) Uani 1 1 d . . .
N1 N -0.0098(5) 0.7915(3) -0.3361(8) 0.0217(16) Uani 1 1 d . . .
N2 N -0.0071(5) 0.7987(3) -0.1690(8) 0.0194(15) Uani 1 1 d . . .
N3 N -0.1141(4) 0.8599(3) -0.2962(7) 0.0186(15) Uani 1 1 d . . .
N4 N -0.1094(5) 1.1647(3) -0.3660(8) 0.0241(17) Uani 1 1 d . . .
N5 N -0.1164(5) 1.1620(3) -0.2000(8) 0.0249(17) Uani 1 1 d . . .
N6 N -0.1632(5) 1.0753(3) -0.3109(8) 0.0225(16) Uani 1 1 d . . .
N7 N 0.2207(5) 0.7086(3) 0.2234(7) 0.0229(16) Uani 1 1 d . . .
N8 N 0.2216(5) 0.7091(3) 0.3899(8) 0.0210(16) Uani 1 1 d . . .
N9 N 0.3479(5) 0.6631(3) 0.3389(8) 0.0256(17) Uani 1 1 d . . .
N10 N 0.8107(6) 0.6802(4) 0.7243(10) 0.044(2) Uani 1 1 d . . .
N11 N 0.7808(6) 0.7329(4) 0.6410(11) 0.051(2) Uani 1 1 d . . .
N12 N 0.6806(5) 0.6601(3) 0.5536(8) 0.0288(18) Uani 1 1 d . . .

loop_
_atom_site_aniso_label
_atom_site_aniso_U_11
_atom_site_aniso_U_22
_atom_site_aniso_U_33
_atom_site_aniso_U_23
_atom_site_aniso_U_13
_atom_site_aniso_U_12
Cl1 0.0410(16) 0.0511(17) 0.0373(14) -0.0061(12) 0.0058(12) -0.0112(13)
Cl2 0.0422(15) 0.0434(16) 0.0328(13) 0.0039(11) 0.0077(11) 0.0053(13)
C1 0.023(5) 0.016(5) 0.028(5) -0.001(4) 0.003(4) 0.000(4)
C2 0.010(4) 0.019(5) 0.023(4) 0.003(4) 0.003(3) 0.005(4)
C3 0.030(5) 0.021(5) 0.015(4) -0.004(4) 0.008(4) -0.005(4)
C4 0.023(5) 0.025(5) 0.045(6) 0.002(4) 0.002(4) 0.001(4)
C5 0.021(5) 0.024(5) 0.047(6) -0.006(4) -0.011(4) -0.004(4)
C6 0.016(5) 0.017(5) 0.050(6) -0.006(4) 0.006(4) -0.005(4)
C7 0.023(5) 0.020(5) 0.019(4) -0.003(4) 0.004(4) -0.006(4)
C8 0.021(5) 0.015(5) 0.031(5) 0.002(4) 0.004(4) 0.005(4)
C9 0.044(6) 0.020(5) 0.022(5) -0.002(4) 0.012(4) -0.003(4)
C10 0.039(6) 0.018(5) 0.024(5) 0.007(4) 0.012(4) 0.003(4)
C11 0.021(5) 0.033(6) 0.018(4) 0.003(4) 0.010(4) 0.011(4)
C12 0.020(5) 0.025(5) 0.029(5) 0.004(4) 0.002(4) 0.006(4)
C13 0.025(5) 0.027(5) 0.030(5) 0.005(4) 0.011(4) 0.000(4)
C14 0.022(5) 0.037(6) 0.042(6) -0.008(5) 0.004(4) 0.011(5)
C15 0.029(6) 0.031(6) 0.064(7) -0.007(5) 0.006(5) 0.008(5)
C16 0.019(5) 0.037(6) 0.039(6) -0.006(4) 0.002(4) 0.008(4)
C17 0.023(5) 0.034(6) 0.029(5) -0.005(4) 0.001(4) -0.002(4)
C18 0.023(5) 0.025(5) 0.022(5) 0.000(4) 0.008(4) 0.004(4)
C19 0.046(7) 0.039(7) 0.078(8) 0.015(6) -0.015(6) -0.012(6)
C20 0.051(7) 0.030(6) 0.051(6) 0.000(5) -0.006(6) -0.003(5)
Cd1 0.0179(3) 0.0164(3) 0.0176(3) 0.0010(3) 0.0027(2) -0.0001(3)
N1 0.022(4) 0.015(4) 0.027(4) -0.001(3) 0.002(3) 0.003(3)
N2 0.021(4) 0.013(4) 0.025(4) -0.004(3) 0.004(3) 0.001(3)
N3 0.017(4) 0.013(4) 0.024(4) 0.002(3) -0.001(3) 0.001(3)
N4 0.026(4) 0.018(4) 0.029(4) -0.001(3) 0.006(3) -0.004(3)
N5 0.037(5) 0.016(4) 0.021(4) -0.001(3) 0.003(3) 0.001(3)
N6 0.024(4) 0.014(4) 0.029(4) 0.000(3) 0.003(3) 0.001(3)
N7 0.024(4) 0.026(4) 0.017(4) -0.001(3) -0.001(3) 0.005(3)
N8 0.021(4) 0.027(4) 0.016(4) 0.002(3) 0.006(3) 0.002(3)
N9 0.022(4) 0.036(5) 0.019(4) -0.001(3) 0.005(3) 0.005(3)
N10 0.034(5) 0.052(6) 0.041(5) -0.003(4) -0.011(4) -0.009(4)
N11 0.040(5) 0.044(6) 0.062(6) -0.001(5) -0.012(5) -0.011(4)
N12 0.019(4) 0.032(5) 0.033(4) 0.007(4) -0.004(3) 0.002(4)

loop_
_atom_type_symbol
_atom_type_description
_atom_type_scat_dispersion_real
_atom_type_scat_dispersion_imag
_atom_type_scat_source
C C 0.0033 0.0016 'International Tables Vol C Tables 4.2.6.8 and 6.1.1.4'
H H 0.0000 0.0000 'International Tables Vol C Tables 4.2.6.8 and 6.1.1.4'
N N 0.0061 0.0033 'International Tables Vol C Tables 4.2.6.8 and 6.1.1.4'
O O 0.0106 0.0060 'International Tables Vol C Tables 4.2.6.8 and 6.1.1.4'
Cd Cd -0.8075 1.2024 'International Tables Vol C Tables 4.2.6.8 and 6.1.1.4'
Cl Cl 0.1484 0.1585 'International Tables Vol C Tables 4.2.6.8 and 6.1.1.4'

loop_
_geom_angle_atom_site_label_1
_geom_angle_atom_site_label_2
_geom_angle_atom_site_label_3
_geom_angle
_geom_angle_site_symmetry_1
_geom_angle_site_symmetry_3
O3 Cl1 O4' 134.5(9) . .
O3 Cl1 O4 114.7(8) . .
O4' Cl1 O4 54.1(8) . .
O3 Cl1 O2' 46.2(8) . .
O4' Cl1 O2' 113.0(8) . .
O4 Cl1 O2' 144.2(9) . .
O3 Cl1 O2 110.6(7) . .
O4' Cl1 O2 53.0(8) . .
O4 Cl1 O2 106.9(7) . .
O2' Cl1 O2 67.3(8) . .
O3 Cl1 O1 110.9(6) . .
O4' Cl1 O1 114.5(7) . .
O4 Cl1 O1 106.5(6) . .
O2' Cl1 O1 109.0(7) . .
O2 Cl1 O1 106.8(6) . .
O3 Cl1 O3' 58.1(7) . .
O4' Cl1 O3' 109.3(8) . .
O4 Cl1 O3' 60.8(7) . .
O2' Cl1 O3' 103.2(7) . .
O2 Cl1 O3' 146.0(8) . .
O1 Cl1 O3' 107.1(6) . .
O6 Cl2 O7' 141.5(8) . .
O6 Cl2 O8' 87.4(8) . .
O7' Cl2 O8' 115.5(8) . .
O6 Cl2 O5 114.6(6) . .
O7' Cl2 O5 98.8(7) . .
O8' Cl2 O5 84.2(8) . .
O6 Cl2 O5' 86.4(8) . .
O7' Cl2 O5' 111.0(7) . .
O8' Cl2 O5' 110.4(8) . .
O5 Cl2 O5' 39.4(7) . .
O6 Cl2 O8 112.5(6) . .
O7' Cl2 O8 72.5(7) . .
O8' Cl2 O8 46.2(7) . .
O5 Cl2 O8 106.7(6) . .
O5' Cl2 O8 145.7(8) . .
O6 Cl2 O7 110.6(6) . .
O7' Cl2 O7 37.3(6) . .
O8' Cl2 O7 150.6(8) . .
O5 Cl2 O7 107.3(6) . .
O5' Cl2 O7 94.3(8) . .
O8 Cl2 O7 104.5(6) . .
O6 Cl2 O6' 33.1(7) . .
O7' Cl2 O6' 108.5(8) . .
O8' Cl2 O6' 107.1(8) . .
O5 Cl2 O6' 141.1(8) . .
O5' Cl2 O6' 103.5(8) . .
O8 Cl2 O6' 107.6(8) . .
O7 Cl2 O6' 81.1(8) . .
C2 C1 C6 122.8(8) . .
C2 C1 N3 116.8(7) . .
C6 C1 N3 120.3(7) . .
C1 C2 C3 117.8(7) . .
C1 C2 H2 121.1 . .
C3 C2 H2 121.1 . .
C2 C3 C4 121.1(8) . .
C2 C3 N6 118.4(7) . .
C4 C3 N6 120.3(8) . .
C5 C4 C3 119.2(8) . .
C5 C4 H4 120.4 . .
C3 C4 H4 120.4 . .
C4 C5 C6 121.0(8) . .
C4 C5 H5 119.5 . .
C6 C5 H5 119.5 . .
C5 C6 C1 118.2(8) . .
C5 C6 H6 120.9 . .
C1 C6 H6 120.9 . .
N2 C7 N3 111.7(7) . .
N2 C7 H7 124.2 . .
N3 C7 H7 124.2 . .
N1 C8 N3 111.6(7) . .
N1 C8 H8 124.2 . .
N3 C8 H8 124.2 . .
N5 C9 N6 111.1(7) . .
N5 C9 H9 124.5 . .
N6 C9 H9 124.5 . .
N4 C10 N6 111.7(7) . .
N4 C10 H10 124.2 . .
N6 C10 H10 124.2 . .
C12 C11 C16 123.2(8) . .
C12 C11 N9 117.6(8) . .
C16 C11 N9 119.2(8) . .
C11 C12 C13 117.5(8) . .
C11 C12 H12 121.3 . .
C13 C12 H12 121.3 . .
C14 C13 C12 120.8(8) . .
C14 C13 N12 121.4(8) . .
C12 C13 N12 117.8(8) . .
C13 C14 C15 120.7(8) . .
C13 C14 H14 119.6 . .
C15 C14 H14 119.6 . .
C16 C15 C14 119.2(9) . .
C16 C15 H15 120.4 . .
C14 C15 H15 120.4 . .
C11 C16 C15 118.6(8) . .
C11 C16 H16 120.7 . .
C15 C16 H16 120.7 . .
N8 C17 N9 110.7(8) . .
N8 C17 H17 124.7 . .
N9 C17 H17 124.7 . .
N7 C18 N9 110.0(7) . .
N7 C18 H18 125.0 . .
N9 C18 H18 125.0 . .
N11 C19 N12 111.7(9) . .
N11 C19 H19 124.1 . .
N12 C19 H19 124.1 . .
N10 C20 N12 114.2(9) . .
N10 C20 H20 122.9 . .
N12 C20 H20 122.9 . .
N2 Cd1 N1 95.2(2) . 4_576
N2 Cd1 N5 94.2(2) . 3_575
N1 Cd1 N5 92.7(2) 4_576 3_575
N2 Cd1 N8 88.2(2) . 4_575
N1 Cd1 N8 175.1(2) 4_576 4_575
N5 Cd1 N8 90.6(2) 3_575 4_575
N2 Cd1 N4 92.6(2) . 2_544
N1 Cd1 N4 91.1(2) 4_576 2_544
N5 Cd1 N4 171.9(2) 3_575 2_544
N8 Cd1 N4 85.2(2) 4_575 2_544
N2 Cd1 N7 176.9(2) . .
N1 Cd1 N7 87.9(2) 4_576 .
N5 Cd1 N7 85.7(2) 3_575 .
N8 Cd1 N7 88.7(2) 4_575 .
N4 Cd1 N7 87.3(2) 2_544 .
C8 N1 N2 106.6(7) . .
C8 N1 Cd1 122.8(6) . 4_575
N2 N1 Cd1 128.4(5) . 4_575
C7 N2 N1 106.2(6) . .
C7 N2 Cd1 128.8(5) . .
N1 N2 Cd1 124.6(5) . .
C7 N3 C8 103.9(7) . .
C7 N3 C1 129.2(7) . .
C8 N3 C1 126.3(7) . .
C10 N4 N5 106.1(6) . .
C10 N4 Cd1 123.7(5) . 2_554
N5 N4 Cd1 127.3(5) . 2_554
C9 N5 N4 106.9(7) . .
C9 N5 Cd1 128.4(6) . 3_575
N4 N5 Cd1 123.6(5) . 3_575
C9 N6 C10 104.3(7) . .
C9 N6 C3 128.5(7) . .
C10 N6 C3 127.2(7) . .
C18 N7 N8 107.0(6) . .
C18 N7 Cd1 127.8(5) . .
N8 N7 Cd1 125.2(5) . .
C17 N8 N7 106.8(7) . .
C17 N8 Cd1 126.7(6) . 4_576
N7 N8 Cd1 126.3(5) . 4_576
C18 N9 C17 105.5(7) . .
C18 N9 C11 128.3(7) . .
C17 N9 C11 126.2(7) . .
C20 N10 N11 104.5(8) . .
C19 N11 N10 106.7(8) . .
C20 N12 C19 102.8(8) . .
C20 N12 C13 128.8(8) . .
C19 N12 C13 128.2(8) . .

loop_
_geom_bond_atom_site_label_1
_geom_bond_atom_site_label_2
_geom_bond_distance
_geom_bond_site_symmetry_2
Cl1 O3 1.383(10) .
Cl1 O4' 1.388(11) .
Cl1 O4 1.438(10) .
Cl1 O2' 1.444(11) .
Cl1 O2 1.451(10) .
Cl1 O1 1.452(6) .
Cl1 O3' 1.473(10) .
Cl2 O6 1.380(9) .
Cl2 O7' 1.387(10) .
Cl2 O8' 1.419(10) .
Cl2 O5 1.443(8) .
Cl2 O5' 1.456(10) .
Cl2 O8 1.463(9) .
Cl2 O7 1.475(9) .
Cl2 O6' 1.489(10) .
C1 C2 1.367(11) .
C1 C6 1.376(11) .
C1 N3 1.448(10) .
C2 C3 1.372(11) .
C2 H2 0.9500 .
C3 C4 1.392(11) .
C3 N6 1.444(10) .
C4 C5 1.367(11) .
C4 H4 0.9500 .
C5 C6 1.374(11) .
C5 H5 0.9500 .
C6 H6 0.9500 .
C7 N2 1.299(10) .
C7 N3 1.347(9) .
C7 H7 0.9500 .
C8 N1 1.295(10) .
C8 N3 1.348(10) .
C8 H8 0.9500 .
C9 N5 1.303(10) .
C9 N6 1.349(10) .
C9 H9 0.9500 .
C10 N4 1.298(10) .
C10 N6 1.356(10) .
C10 H10 0.9500 .
C11 C12 1.370(11) .
C11 C16 1.376(12) .
C11 N9 1.459(10) .
C12 C13 1.383(11) .
C12 H12 0.9500 .
C13 C14 1.372(12) .
C13 N12 1.430(11) .
C14 C15 1.386(12) .
C14 H14 0.9500 .
C15 C16 1.384(12) .
C15 H15 0.9500 .
C16 H16 0.9500 .
C17 N8 1.299(10) .
C17 N9 1.344(10) .
C17 H17 0.9500 .
C18 N7 1.309(10) .
C18 N9 1.343(10) .
C18 H18 0.9500 .
C19 N11 1.308(12) .
C19 N12 1.355(12) .
C19 H19 0.9500 .
C20 N10 1.309(11) .
C20 N12 1.321(11) .
C20 H20 0.9500 .
Cd1 N2 2.305(6) .
Cd1 N1 2.316(7) 4_576
Cd1 N5 2.348(7) 3_575
Cd1 N8 2.356(7) 4_575
Cd1 N4 2.385(7) 2_544
Cd1 N7 2.386(6) .
N1 N2 1.391(9) .
N1 Cd1 2.316(7) 4_575
N4 N5 1.398(9) .
N4 Cd1 2.386(7) 2_554
N5 Cd1 2.348(7) 3_575
N7 N8 1.381(8) .
N8 Cd1 2.356(7) 4_576
N10 N11 1.389(11) .
